data_2218303
loop_
_publ_author_name
'Choi, Hong Dae'
'Seo, Pil Ja'
'Son, Byeng Wha'
'Lee, Uk'

_publ_section_title
;
 7-Bromo-2-methyl-1-tosylnaphtho[2,1-<i>b</i>]furan
;
_journal_coeditor_code AT2569
_journal_issue 6
_journal_name_full 'Acta Crystallographica Section E'
_journal_page_first o1158
_journal_paper_doi 10.1107/S1600536808015286
_journal_volume 64
_journal_year 2008
_chemical_formula_iupac 'C20 H15 Br O3 S'
_chemical_formula_moiety 'C20 H15 Br O3 S'
_chemical_formula_sum 'C20 H15 Br O3 S'
_chemical_formula_weight 415.29
_chemical_melting_point_gt 480
_chemical_melting_point_lt 481
_chemical_name_systematic
;
7-Bromo-2-methyl-1-tosylnaphtho[2,1-b]furan
;
_space_group_IT_number 14
_symmetry_cell_setting monoclinic
_symmetry_space_group_name_Hall '-P 2yn'
_symmetry_space_group_name_H-M 'P 1 21/n 1'
_atom_sites_solution_hydrogens geom
_atom_sites_solution_primary direct
_atom_sites_solution_secondary difmap
_cell_angle_alpha 90.00
_cell_angle_beta 102.826(2)
_cell_angle_gamma 90.00
_cell_formula_units_Z 4
_cell_length_a 14.026(2)
_cell_length_b 8.2250(10)
_cell_length_c 15.185(2)
_cell_measurement_reflns_used 6484
_cell_measurement_temperature 173(2)
_cell_measurement_theta_max 28.26
_cell_measurement_theta_min 2.24
_cell_volume 1708.1(4)
_computing_cell_refinement 'SAINT (Bruker, 2001)'
_computing_data_collection 'SMART (Bruker, 2001)'
_computing_data_reduction 'SAINT (Bruker, 2001)'
_computing_molecular_graphics 'ORTEP-3 (Farrugia, 1997) and DIAMOND (Brandenburg, 1998)'
_computing_publication_material 'SHELXL97 (Sheldrick, 2008)'
_computing_structure_refinement 'SHELXL97 (Sheldrick, 2008)'
_computing_structure_solution 'SHELXS97 (Sheldrick, 2008)'
_diffrn_ambient_temperature 173(2)
_diffrn_detector_area_resol_mean 10
_diffrn_measured_fraction_theta_full 0.993
_diffrn_measured_fraction_theta_max 0.993
_diffrn_measurement_device_type 'Bruker SMART CCD'
_diffrn_measurement_method '\f and \w'
_diffrn_radiation_monochromator graphite
_diffrn_radiation_source 'fine-focus sealed tube'
_diffrn_radiation_type MoK\a
_diffrn_radiation_wavelength 0.71073
_diffrn_reflns_av_R_equivalents 0.0241
_diffrn_reflns_av_sigmaI/netI 0.0253
_diffrn_reflns_limit_h_max 14
_diffrn_reflns_limit_h_min -17
_diffrn_reflns_limit_k_max 9
_diffrn_reflns_limit_k_min -10
_diffrn_reflns_limit_l_max 19
_diffrn_reflns_limit_l_min -19
_diffrn_reflns_number 10014
_diffrn_reflns_theta_full 27.00
_diffrn_reflns_theta_max 27.00
_diffrn_reflns_theta_min 2.75
_diffrn_standards_number 0
_exptl_absorpt_coefficient_mu 2.545
_exptl_absorpt_correction_T_max 0.608
_exptl_absorpt_correction_T_min 0.480
_exptl_absorpt_correction_type multi-scan
_exptl_absorpt_process_details '(SADABS; Sheldrick, 2000)'
_exptl_crystal_colour colourless
_exptl_crystal_density_diffrn 1.615
_exptl_crystal_density_method 'not measured'
_exptl_crystal_description block
_exptl_crystal_F_000 840
_exptl_crystal_size_max 0.30
_exptl_crystal_size_mid 0.30
_exptl_crystal_size_min 0.20
_refine_diff_density_max 0.614
_refine_diff_density_min -1.038
_refine_ls_extinction_method none
_refine_ls_goodness_of_fit_ref 1.093
_refine_ls_hydrogen_treatment constr
_refine_ls_matrix_type full
_refine_ls_number_parameters 228
_refine_ls_number_reflns 3704
_refine_ls_number_restraints 0
_refine_ls_restrained_S_all 1.093
_refine_ls_R_factor_all 0.0358
_refine_ls_R_factor_gt 0.0323
_refine_ls_shift/su_max 0.001
_refine_ls_shift/su_mean 0.000
_refine_ls_structure_factor_coef Fsqd
_refine_ls_weighting_details 'calc w=1/[\s^2^(Fo^2^)+(0.0373P)^2^+1.421P] where P=(Fo^2^+2Fc^2^)/3'
_refine_ls_weighting_scheme calc
_refine_ls_wR_factor_gt 0.0803
_refine_ls_wR_factor_ref 0.0821
_reflns_number_gt 3368
_reflns_number_total 3704
_reflns_threshold_expression I>2\s(I)
_cod_data_source_file at2569.cif
_cod_data_source_block I
_cod_original_sg_symbol_H-M 'P 21/n'
_cod_database_code 2218303
_cod_database_fobs_code 2218303

loop_
_symmetry_equiv_pos_as_xyz
'x, y, z'
'-x+1/2, y+1/2, -z+1/2'
'-x, -y, -z'
'x-1/2, -y-1/2, z-1/2'

loop_
_atom_site_type_symbol
_atom_site_label
_atom_site_fract_x
_atom_site_fract_y
_atom_site_fract_z
_atom_site_U_iso_or_equiv
_atom_site_adp_type
_atom_site_calc_flag
_atom_site_refinement_flags
_atom_site_occupancy
Br Br 0.307602(17) 1.04128(3) 0.664085(18) 0.04012(10) Uani d . 1
S S 0.79201(3) 0.59282(6) 0.62949(3) 0.01860(11) Uani d . 1
O O1 0.64155(11) 0.52776(18) 0.38321(9) 0.0264(3) Uani d . 1
O O2 0.74469(10) 0.61119(18) 0.70363(9) 0.0248(3) Uani d . 1
O O3 0.85357(11) 0.45249(17) 0.62854(11) 0.0276(3) Uani d . 1
C C1 0.70375(14) 0.5926(2) 0.52785(12) 0.0190(4) Uani d . 1
C C2 0.60466(14) 0.6593(2) 0.50343(12) 0.0184(4) Uani d . 1
C C3 0.53912(13) 0.7504(2) 0.54485(12) 0.0177(4) Uani d . 1
C C4 0.56078(14) 0.8095(2) 0.63474(13) 0.0214(4) Uani d . 1
H H4 0.6233 0.7883 0.6723 0.026 Uiso calc R 1
C C5 0.49378(15) 0.8966(3) 0.66890(14) 0.0245(4) Uani d . 1
H H5 0.5102 0.9368 0.7290 0.029 Uiso calc R 1
C C6 0.40102(15) 0.9256(3) 0.61444(15) 0.0249(4) Uani d . 1
C C7 0.37592(15) 0.8727(3) 0.52738(14) 0.0250(4) Uani d . 1
H H7 0.3125 0.8947 0.4917 0.030 Uiso calc R 1
C C8 0.44413(14) 0.7849(2) 0.48995(13) 0.0209(4) Uani d . 1
C C9 0.41645(15) 0.7306(3) 0.39838(14) 0.0266(4) Uani d . 1
H H9 0.3529 0.7550 0.3638 0.032 Uiso calc R 1
C C10 0.47904(16) 0.6451(3) 0.35995(13) 0.0264(4) Uani d . 1
H H10 0.4611 0.6088 0.2991 0.032 Uiso calc R 1
C C11 0.57167(15) 0.6128(2) 0.41433(13) 0.0219(4) Uani d . 1
C C12 0.72149(16) 0.5171(2) 0.45281(14) 0.0241(4) Uani d . 1
C C13 0.86530(13) 0.7660(2) 0.62557(12) 0.0181(4) Uani d . 1
C C14 0.82844(14) 0.9193(2) 0.63701(13) 0.0207(4) Uani d . 1
H H14 0.7635 0.9315 0.6449 0.025 Uiso calc R 1
C C15 0.88778(15) 1.0550(2) 0.63683(14) 0.0229(4) Uani d . 1
H H15 0.8626 1.1602 0.6441 0.027 Uiso calc R 1
C C16 0.98325(16) 1.0390(2) 0.62625(15) 0.0249(4) Uani d . 1
C C17 1.01851(17) 0.8839(3) 0.61549(19) 0.0361(5) Uani d . 1
H H17 1.0837 0.8713 0.6083 0.043 Uiso calc R 1
C C18 0.96049(16) 0.7473(3) 0.61504(17) 0.0309(5) Uani d . 1
H H18 0.9856 0.6421 0.6076 0.037 Uiso calc R 1
C C19 0.80537(19) 0.4294(3) 0.43022(17) 0.0359(5) Uani d . 1
H H19A 0.8032 0.3148 0.4473 0.054 Uiso calc R 1
H H19B 0.8667 0.4782 0.4633 0.054 Uiso calc R 1
H H19C 0.8017 0.4374 0.3652 0.054 Uiso calc R 1
C C20 1.04846(17) 1.1859(3) 0.62979(18) 0.0360(5) Uani d . 1
H H20A 1.0081 1.2836 0.6153 0.054 Uiso calc R 1
H H20B 1.0896 1.1731 0.5858 0.054 Uiso calc R 1
H H20C 1.0901 1.1963 0.6906 0.054 Uiso calc R 1

loop_
_atom_site_aniso_label
_atom_site_aniso_U_11
_atom_site_aniso_U_22
_atom_site_aniso_U_33
_atom_site_aniso_U_12
_atom_site_aniso_U_13
_atom_site_aniso_U_23
Br 0.03043(14) 0.04477(17) 0.04947(17) 0.01043(10) 0.01810(11) -0.00261(11)
S 0.0176(2) 0.0165(2) 0.0206(2) 0.00131(16) 0.00179(17) 0.00252(17)
O1 0.0320(8) 0.0272(8) 0.0197(7) 0.0013(6) 0.0050(6) -0.0045(6)
O2 0.0238(7) 0.0306(8) 0.0191(7) -0.0015(6) 0.0029(5) 0.0053(6)
O3 0.0259(8) 0.0169(7) 0.0370(8) 0.0048(6) 0.0009(6) 0.0022(6)
C1 0.0194(9) 0.0179(9) 0.0191(9) 0.0000(7) 0.0030(7) -0.0002(7)
C2 0.0204(9) 0.0149(8) 0.0183(9) -0.0019(7) 0.0008(7) 0.0014(7)
C3 0.0180(9) 0.0155(8) 0.0187(8) -0.0011(7) 0.0021(7) 0.0026(7)
C4 0.0187(9) 0.0241(10) 0.0201(9) -0.0014(7) 0.0015(7) -0.0001(7)
C5 0.0242(10) 0.0264(10) 0.0233(10) -0.0020(8) 0.0061(8) -0.0034(8)
C6 0.0219(10) 0.0225(10) 0.0324(11) 0.0021(8) 0.0107(8) 0.0020(8)
C7 0.0189(9) 0.0252(10) 0.0288(10) 0.0024(8) 0.0009(8) 0.0058(8)
C8 0.0206(9) 0.0189(9) 0.0211(9) -0.0016(7) 0.0003(7) 0.0040(7)
C9 0.0244(10) 0.0276(10) 0.0227(10) -0.0006(8) -0.0056(8) 0.0040(8)
C10 0.0323(11) 0.0268(10) 0.0159(9) -0.0024(8) -0.0041(8) -0.0007(8)
C11 0.0259(10) 0.0193(9) 0.0205(9) -0.0012(8) 0.0048(8) -0.0005(7)
C12 0.0263(10) 0.0219(10) 0.0243(10) -0.0001(8) 0.0059(8) 0.0005(8)
C13 0.0176(9) 0.0179(9) 0.0184(8) 0.0008(7) 0.0029(7) -0.0005(7)
C14 0.0157(9) 0.0213(9) 0.0245(9) 0.0040(7) 0.0029(7) 0.0011(7)
C15 0.0224(10) 0.0177(9) 0.0274(10) 0.0041(7) 0.0030(8) 0.0005(7)
C16 0.0248(10) 0.0216(10) 0.0295(10) -0.0020(8) 0.0085(8) -0.0016(8)
C17 0.0246(11) 0.0275(12) 0.0625(16) 0.0002(9) 0.0231(11) -0.0077(11)
C18 0.0260(11) 0.0201(10) 0.0507(13) 0.0019(8) 0.0170(10) -0.0063(9)
C19 0.0361(13) 0.0377(13) 0.0379(12) 0.0065(10) 0.0166(10) -0.0062(10)
C20 0.0276(11) 0.0271(11) 0.0563(15) -0.0058(9) 0.0158(11) -0.0028(10)

loop_
_atom_type_symbol
_atom_type_description
_atom_type_scat_dispersion_real
_atom_type_scat_dispersion_imag
_atom_type_scat_source
C C 0.0033 0.0016 'International Tables Vol C Tables 4.2.6.8 and 6.1.1.4'
H H 0.0000 0.0000 'International Tables Vol C Tables 4.2.6.8 and 6.1.1.4'
O O 0.0106 0.0060 'International Tables Vol C Tables 4.2.6.8 and 6.1.1.4'
S S 0.1246 0.1234 'International Tables Vol C Tables 4.2.6.8 and 6.1.1.4'
Br Br -0.2901 2.4595 'International Tables Vol C Tables 4.2.6.8 and 6.1.1.4'

loop_
_geom_angle_atom_site_label_1
_geom_angle_atom_site_label_2
_geom_angle_atom_site_label_3
_geom_angle
O2 S O3 118.26(9)
O2 S C1 109.37(9)
O3 S C1 107.33(9)
O2 S C13 108.39(9)
O3 S C13 106.92(9)
C1 S C13 105.90(9)
C12 O1 C11 107.1(2)
C12 C1 C2 107.3(2)
C12 C1 S 120.7(2)
C2 C1 S 132.0(2)
C11 C2 C3 117.7(2)
C11 C2 C1 103.7(2)
C3 C2 C1 138.6(2)
C4 C3 C8 117.7(2)
C4 C3 C2 125.5(2)
C8 C3 C2 116.8(2)
C5 C4 C3 121.7(2)
C5 C4 H4 119.2
C3 C4 H4 119.2
C4 C5 C6 119.4(2)
C4 C5 H5 120.3
C6 C5 H5 120.3
C7 C6 C5 121.7(2)
C7 C6 Br 119.5(2)
C5 C6 Br 118.9(2)
C6 C7 C8 120.1(2)
C6 C7 H7 120.0
C8 C7 H7 120.0
C7 C8 C9 119.2(2)
C7 C8 C3 119.4(2)
C9 C8 C3 121.4(2)
C10 C9 C8 121.3(2)
C10 C9 H9 119.4
C8 C9 H9 119.4
C9 C10 C11 116.7(2)
C9 C10 H10 121.6
C11 C10 H10 121.6
O1 C11 C2 111.6(2)
O1 C11 C10 122.3(2)
C2 C11 C10 126.1(2)
O1 C12 C1 110.3(2)
O1 C12 C19 114.2(2)
C1 C12 C19 135.5(2)
C18 C13 C14 120.7(2)
C18 C13 S 119.8(2)
C14 C13 S 119.50(10)
C13 C14 C15 119.2(2)
C13 C14 H14 120.4
C15 C14 H14 120.4
C16 C15 C14 121.1(2)
C16 C15 H15 119.5
C14 C15 H15 119.5
C15 C16 C17 118.5(2)
C15 C16 C20 120.8(2)
C17 C16 C20 120.7(2)
C18 C17 C16 121.4(2)
C18 C17 H17 119.3
C16 C17 H17 119.3
C17 C18 C13 119.2(2)
C17 C18 H18 120.4
C13 C18 H18 120.4
C12 C19 H19A 109.5
C12 C19 H19B 109.5
H19A C19 H19B 109.5
C12 C19 H19C 109.5
H19A C19 H19C 109.5
H19B C19 H19C 109.5
C16 C20 H20A 109.5
C16 C20 H20B 109.5
H20A C20 H20B 109.5
C16 C20 H20C 109.5
H20A C20 H20C 109.5
H20B C20 H20C 109.5

loop_
_geom_bond_atom_site_label_1
_geom_bond_atom_site_label_2
_geom_bond_distance
Br C6 1.905(2)
S O2 1.436(2)
S O3 1.443(2)
S C1 1.751(2)
S C13 1.765(2)
O1 C12 1.362(3)
O1 C11 1.371(3)
C1 C12 1.368(3)
C1 C2 1.463(3)
C2 C11 1.383(3)
C2 C3 1.435(3)
C3 C4 1.417(3)
C3 C8 1.434(3)
C4 C5 1.372(3)
C4 H4 0.9500
C5 C6 1.399(3)
C5 H5 0.9500
C6 C7 1.362(3)
C7 C8 1.415(3)
C7 H7 0.9500
C8 C9 1.430(3)
C9 C10 1.354(3)
C9 H9 0.9500
C10 C11 1.401(3)
C10 H10 0.9500
C12 C19 1.483(3)
C13 C18 1.388(3)
C13 C14 1.388(3)
C14 C15 1.392(3)
C14 H14 0.9500
C15 C16 1.390(3)
C15 H15 0.9500
C16 C17 1.391(3)
C16 C20 1.509(3)
C17 C18 1.387(3)
C17 H17 0.9500
C18 H18 0.9500
C19 H19A 0.9800
C19 H19B 0.9800
C19 H19C 0.9800
C20 H20A 0.9800
C20 H20B 0.9800
C20 H20C 0.9800

loop_
_geom_hbond_atom_site_label_D
_geom_hbond_atom_site_label_H
_geom_hbond_atom_site_label_A
_geom_hbond_site_symmetry_A
_geom_hbond_distance_DH
_geom_hbond_distance_HA
_geom_hbond_distance_DA
_geom_hbond_angle_DHA
C10 H10 Cg1 4_575 0.95 2.57 3.485(3) 163.0
C4 H4 O2 . 0.95 2.21 3.035(2) 144.5
C15 H15 O3 1_565 0.95 2.42 3.303(2) 155.2

loop_
_geom_torsion_atom_site_label_1
_geom_torsion_atom_site_label_2
_geom_torsion_atom_site_label_3
_geom_torsion_atom_site_label_4
_geom_torsion
O2 S C1 C12 -154.52(16)
O3 S C1 C12 -25.06(19)
C13 S C1 C12 88.88(18)
O2 S C1 C2 23.9(2)
O3 S C1 C2 153.39(18)
C13 S C1 C2 -92.7(2)
C12 C1 C2 C11 1.1(2)
S C1 C2 C11 -177.49(16)
C12 C1 C2 C3 -179.6(2)
S C1 C2 C3 1.8(4)
C11 C2 C3 C4 -179.21(18)
C1 C2 C3 C4 1.6(4)
C11 C2 C3 C8 0.3(3)
C1 C2 C3 C8 -178.8(2)
C8 C3 C4 C5 0.1(3)
C2 C3 C4 C5 179.65(19)
C3 C4 C5 C6 1.2(3)
C4 C5 C6 C7 -1.5(3)
C4 C5 C6 Br 178.18(16)
C5 C6 C7 C8 0.4(3)
Br C6 C7 C8 -179.22(15)
C6 C7 C8 C9 -179.87(19)
C6 C7 C8 C3 0.9(3)
C4 C3 C8 C7 -1.1(3)
C2 C3 C8 C7 179.28(17)
C4 C3 C8 C9 179.64(18)
C2 C3 C8 C9 0.1(3)
C7 C8 C9 C10 -179.5(2)
C3 C8 C9 C10 -0.2(3)
C8 C9 C10 C11 0.0(3)
C12 O1 C11 C2 0.4(2)
C12 O1 C11 C10 -179.39(19)
C3 C2 C11 O1 179.65(16)
C1 C2 C11 O1 -0.9(2)
C3 C2 C11 C10 -0.6(3)
C1 C2 C11 C10 178.83(19)
C9 C10 C11 O1 -179.86(19)
C9 C10 C11 C2 0.4(3)
C11 O1 C12 C1 0.4(2)
C11 O1 C12 C19 -179.30(18)
C2 C1 C12 O1 -1.0(2)
S C1 C12 O1 177.83(14)
C2 C1 C12 C19 178.7(2)
S C1 C12 C19 -2.5(4)
O2 S C13 C18 133.70(17)
O3 S C13 C18 5.2(2)
C1 S C13 C18 -109.04(18)
O2 S C13 C14 -43.50(17)
O3 S C13 C14 -172.00(15)
C1 S C13 C14 73.77(17)
C18 C13 C14 C15 0.7(3)
S C13 C14 C15 177.89(15)
C13 C14 C15 C16 -0.6(3)
C14 C15 C16 C17 0.2(3)
C14 C15 C16 C20 -177.6(2)
C15 C16 C17 C18 0.1(4)
C20 C16 C17 C18 177.9(2)
C16 C17 C18 C13 0.0(4)
C14 C13 C18 C17 -0.4(3)
S C13 C18 C17 -177.58(19)

loop_
_cod_related_entry_id
_cod_related_entry_database
_cod_related_entry_code
1 ChemSpider 24740133
